data_2201975
loop_
_publ_author_name
'Anna M. M. Meij'
'Alfred Muller'
'Andreas Roodt'

_publ_section_title
;
 <i>trans</i>-Dichlorobis(cyclohexyldiphenylphosphine)palladium(II)
;
_journal_issue 1
_journal_name_full 'Acta Crystallographica Section E'
_journal_page_first m44
_journal_page_last m45
_journal_paper_doi 10.1107/S1600536802022924
_journal_volume 59
_journal_year 2003
_chemical_formula_iupac '[Pd Cl2 (C18 H21 P)2]'
_chemical_formula_moiety 'C36 H42 Cl2 P2 Pd'
_chemical_formula_sum 'C36 H42 Cl2 P2 Pd'
_chemical_formula_weight 713.98
_space_group_IT_number 14
_symmetry_cell_setting monoclinic
_symmetry_space_group_name_Hall '-P 2yn'
_symmetry_space_group_name_H-M 'P 1 21/n 1'
_audit_creation_method 'WinGX routine CIF_UPDATE'
_cell_angle_alpha 90.000(5)
_cell_angle_beta 94.357(5)
_cell_angle_gamma 90.000(5)
_cell_formula_units_Z 2
_cell_length_a 9.797(5)
_cell_length_b 12.552(5)
_cell_length_c 14.087(5)
_cell_measurement_reflns_used 204
_cell_measurement_temperature 293(2)
_cell_measurement_theta_max 23
_cell_measurement_theta_min 3
_cell_volume 1727.3(13)
_computing_cell_refinement 'SAINT (Bruker, 1998)'
_computing_data_collection 'SMART (Bruker, 1998)'
_computing_data_reduction SAINT
_computing_molecular_graphics 'DIAMOND (Brandendurg & Brendt, 2001)'
_computing_publication_material 'WinGX (Farrugia, 1999)'
_computing_structure_refinement 'SHELXL97 (Sheldrick, 1997)'
_computing_structure_solution 'SIR97 (Altomare et al., 1999)'
_diffrn_measured_fraction_theta_full 0.986
_diffrn_measured_fraction_theta_max 0.986
_diffrn_measurement_device_type 'Bruker 1000 SMART'
_diffrn_measurement_method \w
_diffrn_radiation_type MoK\a
_diffrn_radiation_wavelength 0.71069
_diffrn_reflns_av_R_equivalents 0.0499
_diffrn_reflns_limit_h_max 13
_diffrn_reflns_limit_h_min -10
_diffrn_reflns_limit_k_max 16
_diffrn_reflns_limit_k_min -15
_diffrn_reflns_limit_l_max 18
_diffrn_reflns_limit_l_min -15
_diffrn_reflns_number 11930
_diffrn_reflns_theta_full 28.32
_diffrn_reflns_theta_max 28.32
_diffrn_reflns_theta_min 2.18
_diffrn_standards_decay_% 0
_exptl_absorpt_coefficient_mu 0.808
_exptl_absorpt_correction_T_max 0.92
_exptl_absorpt_correction_T_min 0.86
_exptl_absorpt_correction_type multi-scan
_exptl_absorpt_process_details '(SADABS; Siemens, 1998)'
_exptl_crystal_colour Yellow
_exptl_crystal_density_diffrn 1.373
_exptl_crystal_density_method 'not measured'
_exptl_crystal_description Cuboid
_exptl_crystal_F_000 736
_exptl_crystal_size_max 0.20
_exptl_crystal_size_mid 0.19
_exptl_crystal_size_min 0.10
_refine_diff_density_max 0.649
_refine_diff_density_min -0.741
_refine_ls_extinction_method none
_refine_ls_goodness_of_fit_ref 0.945
_refine_ls_hydrogen_treatment constr
_refine_ls_matrix_type full
_refine_ls_number_parameters 187
_refine_ls_number_reflns 4236
_refine_ls_number_restraints 0
_refine_ls_restrained_S_all 0.945
_refine_ls_R_factor_gt 0.0417
_refine_ls_shift/su_max 0.007
_refine_ls_structure_factor_coef Fsqd
_refine_ls_weighting_details 'calc w = 1/[\s^2^(Fo^2^)+(0.0541P)^2^+0.0819P] where P = (Fo^2^+2Fc^2^)/3'
_refine_ls_weighting_scheme calc
_refine_ls_wR_factor_ref 0.1055
_reflns_number_gt 2604
_reflns_number_total 4236
_reflns_threshold_expression I>2\s(I)
_cod_data_source_file fl6010.cif
_cod_data_source_block I
_cod_original_sg_symbol_H-M 'P 21/n'
_cod_database_code 2201975
_cod_database_fobs_code 2201975

loop_
_symmetry_equiv_pos_as_xyz
'x, y, z'
'-x+1/2, y+1/2, -z+1/2'
'-x, -y, -z'
'x-1/2, -y-1/2, z-1/2'

loop_
_atom_site_label
_atom_site_fract_x
_atom_site_fract_y
_atom_site_fract_z
_atom_site_U_iso_or_equiv
_atom_site_adp_type
_atom_site_calc_flag
_atom_site_refinement_flags
_atom_site_occupancy
_atom_site_disorder_assembly
_atom_site_disorder_group
_atom_site_type_symbol
Pd 0 0 0 0.03438(12) Uani d S 1 . . Pd
P 0.08843(8) 0.12606(7) 0.10897(6) 0.0353(2) Uani d . 1 . . P
Cl -0.14801(11) 0.12314(8) -0.07185(7) 0.0637(3) Uani d . 1 . . Cl
C11 -0.0168(3) 0.2445(3) 0.1267(2) 0.0416(8) Uani d . 1 . . C
H11 -0.0423 0.2701 0.0621 0.05 Uiso calc R 1 . . H
C31 0.1360(3) 0.0815(3) 0.2298(2) 0.0407(8) Uani d . 1 . . C
C36 0.0555(4) 0.0032(3) 0.2688(3) 0.0510(9) Uani d . 1 . . C
H36 -0.017 -0.0268 0.2315 0.061 Uiso calc R 1 . . H
C23 0.3598(7) 0.2752(5) -0.0538(3) 0.102(2) Uani d . 1 . . C
H23 0.3592 0.3304 -0.0978 0.123 Uiso calc R 1 . . H
C32 0.2316(3) 0.1371(3) 0.2905(2) 0.0468(9) Uani d . 1 . . C
H32 0.2767 0.1963 0.2683 0.056 Uiso calc R 1 . . H
C21 0.2447(3) 0.1705(3) 0.0595(2) 0.0445(9) Uani d . 1 . . C
C13 -0.0447(4) 0.4311(3) 0.1802(3) 0.0698(12) Uani d . 1 . . C
H13A 0 0.4857 0.2202 0.084 Uiso calc R 1 . . H
H13B -0.0614 0.4605 0.1168 0.084 Uiso calc R 1 . . H
C34 0.1784(5) 0.0253(3) 0.4217(3) 0.0622(12) Uani d . 1 . . C
H34 0.1886 0.0101 0.4865 0.075 Uiso calc R 1 . . H
C26 0.3664(4) 0.1153(4) 0.0798(3) 0.0646(11) Uani d . 1 . . C
H26 0.37 0.0607 0.1244 0.078 Uiso calc R 1 . . H
C33 0.2584(4) 0.1029(3) 0.3844(3) 0.0545(10) Uani d . 1 . . C
H33 0.3307 0.1327 0.422 0.065 Uiso calc R 1 . . H
C35 0.0824(4) -0.0306(3) 0.3629(3) 0.0551(10) Uani d . 1 . . C
H35 0.0371 -0.0893 0.3858 0.066 Uiso calc R 1 . . H
C12 0.0503(4) 0.3381(3) 0.1758(3) 0.0574(10) Uani d . 1 . . C
H12A 0.129 0.3591 0.1423 0.069 Uiso calc R 1 . . H
H12B 0.083 0.3178 0.2399 0.069 Uiso calc R 1 . . H
C16 -0.1504(4) 0.2151(3) 0.1648(3) 0.0571(10) Uani d . 1 . . C
H16A -0.1329 0.1838 0.2275 0.068 Uiso calc R 1 . . H
H16B -0.1955 0.1618 0.1236 0.068 Uiso calc R 1 . . H
C22 0.2401(5) 0.2491(3) -0.0091(3) 0.0698(12) Uani d . 1 . . C
H22 0.1585 0.2847 -0.0259 0.084 Uiso calc R 1 . . H
C15 -0.2443(4) 0.3091(3) 0.1716(3) 0.0638(11) Uani d . 1 . . C
H15A -0.2809 0.3282 0.108 0.077 Uiso calc R 1 . . H
H15B -0.3207 0.2881 0.2074 0.077 Uiso calc R 1 . . H
C24 0.4786(7) 0.2174(6) -0.0309(5) 0.110(2) Uani d . 1 . . C
H24 0.5571 0.2325 -0.0617 0.132 Uiso calc R 1 . . H
C25 0.4814(5) 0.1406(5) 0.0344(4) 0.0907(17) Uani d . 1 . . C
H25 0.5624 0.1036 0.0496 0.109 Uiso calc R 1 . . H
C14 -0.1782(5) 0.4051(3) 0.2176(4) 0.0803(14) Uani d . 1 . . C
H14A -0.2392 0.4655 0.2076 0.096 Uiso calc R 1 . . H
H14B -0.1644 0.3929 0.2857 0.096 Uiso calc R 1 . . H

loop_
_atom_site_aniso_label
_atom_site_aniso_U_11
_atom_site_aniso_U_22
_atom_site_aniso_U_33
_atom_site_aniso_U_12
_atom_site_aniso_U_13
_atom_site_aniso_U_23
Pd 0.02859(18) 0.03465(19) 0.0390(2) 0.00197(16) -0.00313(14) -0.00181(17)
P 0.0292(4) 0.0375(5) 0.0387(5) -0.0010(4) -0.0006(4) -0.0019(4)
Cl 0.0719(7) 0.0522(6) 0.0619(6) 0.0254(5) -0.0275(5) -0.0109(5)
C11 0.0408(18) 0.041(2) 0.0421(19) 0.0043(15) -0.0010(16) -0.0050(15)
C31 0.0347(18) 0.046(2) 0.0410(19) -0.0020(15) -0.0025(16) -0.0012(15)
C36 0.045(2) 0.059(2) 0.049(2) -0.0128(19) 0.0000(17) -0.003(2)
C23 0.157(6) 0.087(4) 0.071(3) -0.039(4) 0.062(4) -0.011(3)
C32 0.044(2) 0.044(2) 0.051(2) -0.0015(16) -0.0030(18) -0.0045(17)
C21 0.042(2) 0.046(2) 0.045(2) -0.0108(16) 0.0075(17) -0.0105(16)
C13 0.072(3) 0.056(3) 0.079(3) 0.011(2) -0.008(3) -0.016(2)
C34 0.081(3) 0.063(3) 0.041(2) 0.004(2) -0.005(2) 0.0043(18)
C26 0.037(2) 0.081(3) 0.077(3) -0.008(2) 0.009(2) -0.013(2)
C33 0.059(2) 0.052(2) 0.049(2) 0.0053(19) -0.017(2) -0.0096(18)
C35 0.060(3) 0.056(2) 0.049(2) -0.0054(18) 0.002(2) 0.0062(18)
C12 0.052(2) 0.047(2) 0.073(3) 0.0034(17) 0.002(2) -0.0077(19)
C16 0.043(2) 0.055(2) 0.073(3) 0.0060(17) 0.006(2) -0.007(2)
C22 0.084(3) 0.068(3) 0.060(3) -0.009(2) 0.027(2) -0.005(2)
C15 0.045(2) 0.078(3) 0.070(3) 0.015(2) 0.007(2) -0.001(2)
C24 0.089(4) 0.132(6) 0.118(5) -0.045(4) 0.067(4) -0.051(4)
C25 0.052(3) 0.114(5) 0.110(4) -0.020(3) 0.031(3) -0.037(4)
C14 0.071(3) 0.066(3) 0.104(4) 0.025(2) 0.008(3) -0.006(3)

loop_
_atom_type_symbol
_atom_type_description
_atom_type_scat_dispersion_real
_atom_type_scat_dispersion_imag
_atom_type_scat_source
C C 0.0033 0.0016 'International Tables Vol C Tables 4.2.6.8 and 6.1.1.4'
H H 0 0 'International Tables Vol C Tables 4.2.6.8 and 6.1.1.4'
P P 0.1023 0.0942 'International Tables Vol C Tables 4.2.6.8 and 6.1.1.4'
Cl Cl 0.1484 0.1585 'International Tables Vol C Tables 4.2.6.8 and 6.1.1.4'
Pd Pd -0.9988 1.0072 'International Tables Vol C Tables 4.2.6.8 and 6.1.1.4'

loop_
_geom_angle_atom_site_label_1
_geom_angle_atom_site_label_2
_geom_angle_atom_site_label_3
_geom_angle_site_symmetry_1
_geom_angle_site_symmetry_3
_geom_angle
_geom_angle_publ_flag
Cl Pd Cl . 3 180.00 yes
Cl Pd P . . 91.38(4) yes
Cl Pd P 3 . 88.62(4) ?
Cl Pd P . 3 88.62(4) ?
Cl Pd P 3 3 91.38(4) ?
P Pd P . 3 180.00 yes
C31 P C21 . . 106.85(16) ?
C31 P C11 . . 103.19(15) ?
C21 P C11 . . 107.53(16) ?
C31 P Pd . . 117.68(11) yes
C21 P Pd . . 103.79(11) yes
C11 P Pd . . 117.12(11) yes
C12 C11 C16 . . 113.3(3) ?
C12 C11 P . . 118.0(2) ?
C16 C11 P . . 111.3(2) ?
C12 C11 H11 . . 104.2 ?
C16 C11 H11 . . 104.2 ?
P C11 H11 . . 104.2 ?
C36 C31 C32 . . 118.7(3) ?
C36 C31 P . . 118.2(3) ?
C32 C31 P . . 121.9(3) ?
C35 C36 C31 . . 121.0(3) ?
C35 C36 H36 . . 119.5 ?
C31 C36 H36 . . 119.5 ?
C24 C23 C22 . . 119.1(5) ?
C24 C23 H23 . . 120.5 ?
C22 C23 H23 . . 120.5 ?
C33 C32 C31 . . 119.5(3) ?
C33 C32 H32 . . 120.3 ?
C31 C32 H32 . . 120.3 ?
C22 C21 C26 . . 118.8(3) ?
C22 C21 P . . 120.3(3) ?
C26 C21 P . . 120.2(3) ?
C14 C13 C12 . . 114.3(4) ?
C14 C13 H13A . . 108.7 ?
C12 C13 H13A . . 108.7 ?
C14 C13 H13B . . 108.7 ?
C12 C13 H13B . . 108.7 ?
H13A C13 H13B . . 107.6 ?
C33 C34 C35 . . 120.4(4) ?
C33 C34 H34 . . 119.8 ?
C35 C34 H34 . . 119.8 ?
C25 C26 C21 . . 120.7(5) ?
C25 C26 H26 . . 119.7 ?
C21 C26 H26 . . 119.7 ?
C34 C33 C32 . . 120.4(4) ?
C34 C33 H33 . . 119.8 ?
C32 C33 H33 . . 119.8 ?
C36 C35 C34 . . 118.7(4) ?
C36 C35 H35 . . 120.6 ?
C34 C35 H35 . . 120.6 ?
C11 C12 C13 . . 112.3(3) ?
C11 C12 H12A . . 109.1 ?
C13 C12 H12A . . 109.1 ?
C11 C12 H12B . . 109.1 ?
C13 C12 H12B . . 109.1 ?
H12A C12 H12B . . 107.9 ?
C11 C16 C15 . . 112.7(3) ?
C11 C16 H16A . . 109.1 ?
C15 C16 H16A . . 109.1 ?
C11 C16 H16B . . 109.1 ?
C15 C16 H16B . . 109.1 ?
H16A C16 H16B . . 107.8 ?
C21 C22 C23 . . 119.6(5) ?
C21 C22 H22 . . 120.2 ?
C23 C22 H22 . . 120.2 ?
C14 C15 C16 . . 114.4(3) ?
C14 C15 H15A . . 108.7 ?
C16 C15 H15A . . 108.7 ?
C14 C15 H15B . . 108.7 ?
C16 C15 H15B . . 108.7 ?
H15A C15 H15B . . 107.6 ?
C25 C24 C23 . . 120.7(5) ?
C25 C24 H24 . . 119.6 ?
C23 C24 H24 . . 119.6 ?
C24 C25 C26 . . 120.9(6) ?
C24 C25 H25 . . 119.5 ?
C26 C25 H25 . . 119.5 ?
C13 C14 C15 . . 112.9(4) ?
C13 C14 H14A . . 109 ?
C15 C14 H14A . . 109 ?
C13 C14 H14B . . 109 ?
C15 C14 H14B . . 109 ?
H14A C14 H14B . . 107.8 ?

loop_
_geom_bond_atom_site_label_1
_geom_bond_atom_site_label_2
_geom_bond_site_symmetry_2
_geom_bond_distance
_geom_bond_publ_flag
Pd Cl . 2.3007(11) yes
Pd Cl 3 2.3007(11) ?
Pd P . 2.3256(10) yes
Pd P 3 2.3256(10) ?
P C31 . 1.819(3) yes
P C21 . 1.817(3) yes
P C11 . 1.837(3) yes
C11 C12 . 1.490(5) ?
C11 C16 . 1.498(5) ?
C11 H11 . 0.98 ?
C31 C36 . 1.398(4) ?
C31 C32 . 1.405(5) ?
C36 C35 . 1.397(5) ?
C36 H36 . 0.93 ?
C23 C24 . 1.389(8) ?
C23 C22 . 1.411(6) ?
C23 H23 . 0.93 ?
C32 C33 . 1.397(5) ?
C32 H32 . 0.93 ?
C21 C22 . 1.379(5) ?
C21 C26 . 1.390(5) ?
C13 C14 . 1.483(6) ?
C13 C12 . 1.497(5) ?
C13 H13A . 0.97 ?
C13 H13B . 0.97 ?
C34 C33 . 1.380(5) ?
C34 C35 . 1.395(6) ?
C34 H34 . 0.93 ?
C26 C25 . 1.374(6) ?
C26 H26 . 0.93 ?
C33 H33 . 0.93 ?
C35 H35 . 0.93 ?
C12 H12A . 0.97 ?
C12 H12B . 0.97 ?
C16 C15 . 1.503(5) ?
C16 H16A . 0.97 ?
C16 H16B . 0.97 ?
C22 H22 . 0.93 ?
C15 C14 . 1.492(6) ?
C15 H15A . 0.97 ?
C15 H15B . 0.97 ?
C24 C25 . 1.332(8) ?
C24 H24 . 0.93 ?
C25 H25 . 0.93 ?
C14 H14A . 0.97 ?
C14 H14B . 0.97 ?
